data_1504988
loop_
_publ_author_name
'Avetta, Jr, Christopher T'
'Konkol, Leah C.'
'Taylor, Carla N.'
'Dugan, Karen C.'
'Stern, Charlotte L.'
'Thomson, Regan J.'

_publ_section_title
;
 Diastereoselective oxidative carbon-carbon bond formation via silyl
 bis-enol ethers.
;
_journal_issue 24
_journal_name_full 'Organic letters'
_journal_page_first 5621
_journal_page_last 5624
_journal_paper_doi 10.1021/ol802516z
_journal_volume 10
_journal_year 2008
_chemical_formula_sum 'C14 H18 O2'
_chemical_formula_weight 218.28
_chemical_name_systematic
; 
 ? 
;
_space_group_IT_number 43
_symmetry_cell_setting orthorhombic
_symmetry_space_group_name_Hall 'F 2 -2d'
_symmetry_space_group_name_H-M 'F d d 2'
_atom_sites_solution_hydrogens geom
_atom_sites_solution_primary direct
_atom_sites_solution_secondary difmap
_audit_creation_method SHELXL-97
_cell_angle_alpha 90.00
_cell_angle_beta 90.00
_cell_angle_gamma 90.00
_cell_formula_units_Z 8
_cell_length_a 14.1767(3)
_cell_length_b 29.5845(7)
_cell_length_c 5.51280(10)
_cell_measurement_reflns_used 4017
_cell_measurement_temperature 100(2)
_cell_measurement_theta_max 28.10
_cell_measurement_theta_min 2.75
_cell_volume 2312.13(8)
_computing_cell_refinement 'Bruker SMART'
_computing_data_collection 'Bruker SMART'
_computing_data_reduction 'Bruker SAINT'
_computing_molecular_graphics 'Bruker SHELXTL'
_computing_publication_material 'Bruker SHELXTL'
_computing_structure_refinement 'SHELXL-97 (Sheldrick, 1997)'
_computing_structure_solution 'SHELXS-97 (Sheldrick, 1990)'
_diffrn_ambient_temperature 100(2)
_diffrn_measured_fraction_theta_full 0.998
_diffrn_measured_fraction_theta_max 0.998
_diffrn_measurement_device_type 'CCD area detector'
_diffrn_measurement_method 'phi and omega scans'
_diffrn_radiation_monochromator graphite
_diffrn_radiation_source 'fine-focus sealed tube'
_diffrn_radiation_type MoK\a
_diffrn_radiation_wavelength 0.71073
_diffrn_reflns_av_R_equivalents 0.0549
_diffrn_reflns_av_sigmaI/netI 0.0248
_diffrn_reflns_limit_h_max 18
_diffrn_reflns_limit_h_min -18
_diffrn_reflns_limit_k_max 39
_diffrn_reflns_limit_k_min -39
_diffrn_reflns_limit_l_max 7
_diffrn_reflns_limit_l_min -6
_diffrn_reflns_number 10911
_diffrn_reflns_theta_full 28.65
_diffrn_reflns_theta_max 28.65
_diffrn_reflns_theta_min 2.75
_exptl_absorpt_coefficient_mu 0.082
_exptl_absorpt_correction_T_max 0.9964
_exptl_absorpt_correction_T_min 0.9711
_exptl_absorpt_correction_type integration
_exptl_absorpt_process_details face-indexed
_exptl_crystal_colour colourless
_exptl_crystal_density_diffrn 1.254
_exptl_crystal_density_method 'not measured'
_exptl_crystal_description plate
_exptl_crystal_F_000 944
_exptl_crystal_size_max 0.495
_exptl_crystal_size_mid 0.175
_exptl_crystal_size_min 0.045
_refine_diff_density_max 0.206
_refine_diff_density_min -0.137
_refine_diff_density_rms 0.034
_refine_ls_abs_structure_details 'Flack H D (1983), Acta Cryst. A39, 876-881'
_refine_ls_abs_structure_Flack 0(10)
_refine_ls_extinction_method none
_refine_ls_goodness_of_fit_ref 1.096
_refine_ls_hydrogen_treatment constr
_refine_ls_matrix_type full
_refine_ls_number_parameters 74
_refine_ls_number_reflns 819
_refine_ls_number_restraints 1
_refine_ls_restrained_S_all 1.096
_refine_ls_R_factor_all 0.0418
_refine_ls_R_factor_gt 0.0337
_refine_ls_shift/su_max 0.001
_refine_ls_shift/su_mean 0.000
_refine_ls_structure_factor_coef Fsqd
_refine_ls_weighting_details 'calc w=1/[\s^2^(Fo^2^)+(0.0502P)^2^+0.5637P] where P=(Fo^2^+2Fc^2^)/3'
_refine_ls_weighting_scheme calc
_refine_ls_wR_factor_gt 0.0844
_refine_ls_wR_factor_ref 0.0880
_reflns_number_gt 724
_reflns_number_total 819
_reflns_threshold_expression >2sigma(I)
_cod_data_source_file ol802516z_si_001.cif
_cod_data_source_block s61w
_cod_depositor_comments
;
The following automatic conversions were performed:

'_symmetry_cell_setting' value 'Orthorhombic' changed to
'orthorhombic' according to
/home/saulius/struct/CIF-dictionaries/cif_core.dic dictionary named
'cif_core.dic' version 2.4.1 from 2010-06-29.

Automatic conversion script
Id: cif_fix_values 1715 2011-07-08 13:25:40Z adriana 
;
_cod_original_sg_symbol_H-M Fdd2
_cod_database_code 1504988

loop_
_symmetry_equiv_pos_as_xyz
'x, y, z'
'-x, -y, z'
'x+1/4, -y+1/4, z+1/4'
'-x+1/4, y+1/4, z+1/4'
'x, y+1/2, z+1/2'
'-x, -y+1/2, z+1/2'
'x+1/4, -y+3/4, z+3/4'
'-x+1/4, y+3/4, z+3/4'
'x+1/2, y, z+1/2'
'-x+1/2, -y, z+1/2'
'x+3/4, -y+1/4, z+3/4'
'-x+3/4, y+1/4, z+3/4'
'x+1/2, y+1/2, z'
'-x+1/2, -y+1/2, z'
'x+3/4, -y+3/4, z+1/4'
'-x+3/4, y+3/4, z+1/4'

loop_
_atom_site_label
_atom_site_type_symbol
_atom_site_fract_x
_atom_site_fract_y
_atom_site_fract_z
_atom_site_U_iso_or_equiv
_atom_site_adp_type
_atom_site_occupancy
_atom_site_symmetry_multiplicity
_atom_site_calc_flag
_atom_site_refinement_flags
O1 O 0.16721(10) 0.28357(5) 0.7632(3) 0.0449(4) Uani 1 1 d .
C1 C 0.14836(11) 0.25018(6) 0.6406(3) 0.0259(4) Uani 1 1 d .
C2 C 0.19981(11) 0.24026(5) 0.4049(3) 0.0225(3) Uani 1 1 d .
H2 H 0.1645 0.2564 0.2740 0.027 Uiso 1 1 calc R
C3 C 0.19624(13) 0.19008(6) 0.3417(4) 0.0321(4) Uani 1 1 d .
H3A H 0.2220 0.1856 0.1766 0.039 Uiso 1 1 calc R
H3B H 0.2367 0.1731 0.4565 0.039 Uiso 1 1 calc R
C4 C 0.09655(14) 0.17111(6) 0.3519(3) 0.0332(4) Uani 1 1 d .
H4A H 0.0604 0.1825 0.2110 0.040 Uiso 1 1 calc R
H4B H 0.0995 0.1378 0.3393 0.040 Uiso 1 1 calc R
C5 C 0.04537(11) 0.18371(6) 0.5814(3) 0.0253(4) Uani 1 1 d .
C6 C 0.07168(11) 0.21986(6) 0.7102(3) 0.0274(4) Uani 1 1 d .
H6 H 0.0385 0.2262 0.8559 0.033 Uiso 1 1 calc R
C7 C -0.03741(12) 0.15506(6) 0.6482(4) 0.0357(4) Uani 1 1 d .
H7A H -0.0620 0.1647 0.8061 0.054 Uiso 1 1 calc R
H7B H -0.0178 0.1233 0.6574 0.054 Uiso 1 1 calc R
H7C H -0.0867 0.1583 0.5249 0.054 Uiso 1 1 calc R

loop_
_atom_site_aniso_label
_atom_site_aniso_U_11
_atom_site_aniso_U_22
_atom_site_aniso_U_33
_atom_site_aniso_U_23
_atom_site_aniso_U_13
_atom_site_aniso_U_12
O1 0.0380(7) 0.0547(8) 0.0421(8) -0.0282(7) 0.0050(6) -0.0038(6)
C1 0.0247(8) 0.0314(8) 0.0214(7) -0.0051(7) -0.0028(6) 0.0060(7)
C2 0.0278(8) 0.0233(7) 0.0165(7) -0.0001(6) 0.0002(6) -0.0013(6)
C3 0.0352(9) 0.0263(8) 0.0348(9) -0.0088(7) 0.0168(8) -0.0066(7)
C4 0.0379(10) 0.0270(8) 0.0348(10) -0.0057(8) 0.0123(8) -0.0086(7)
C5 0.0233(7) 0.0268(8) 0.0257(8) 0.0113(6) 0.0053(7) 0.0050(6)
C6 0.0236(8) 0.0402(9) 0.0183(7) 0.0028(7) 0.0042(6) 0.0078(7)
C7 0.0279(9) 0.0370(10) 0.0423(10) 0.0162(9) 0.0080(8) 0.0027(7)

loop_
_atom_type_symbol
_atom_type_description
_atom_type_scat_dispersion_real
_atom_type_scat_dispersion_imag
_atom_type_scat_source
C C 0.0033 0.0000 'International Tables Vol C Tables 4.2.6.8 and 6.1.1.4'
H H 0.0000 0.0000 'International Tables Vol C Tables 4.2.6.8 and 6.1.1.4'
O O 0.0106 0.0000 'International Tables Vol C Tables 4.2.6.8 and 6.1.1.4'

loop_
_geom_angle_atom_site_label_1
_geom_angle_atom_site_label_2
_geom_angle_atom_site_label_3
_geom_angle
_geom_angle_site_symmetry_1
_geom_angle_site_symmetry_3
O1 C1 C6 120.82(15) . .
O1 C1 C2 121.50(15) . .
C6 C1 C2 117.59(14) . .
C1 C2 C3 111.55(13) . .
C1 C2 C2 111.87(10) . 14
C3 C2 C2 113.33(16) . 14
C1 C2 H2 106.5 . .
C3 C2 H2 106.5 . .
C2 C2 H2 106.5 14 .
C4 C3 C2 112.41(14) . .
C4 C3 H3A 109.1 . .
C2 C3 H3A 109.1 . .
C4 C3 H3B 109.1 . .
C2 C3 H3B 109.1 . .
H3A C3 H3B 107.9 . .
C5 C4 C3 112.79(15) . .
C5 C4 H4A 109.0 . .
C3 C4 H4A 109.0 . .
C5 C4 H4B 109.0 . .
C3 C4 H4B 109.0 . .
H4A C4 H4B 107.8 . .
C6 C5 C7 122.84(16) . .
C6 C5 C4 120.66(14) . .
C7 C5 C4 116.45(16) . .
C5 C6 C1 124.03(14) . .
C5 C6 H6 118.0 . .
C1 C6 H6 118.0 . .
C5 C7 H7A 109.5 . .
C5 C7 H7B 109.5 . .
H7A C7 H7B 109.5 . .
C5 C7 H7C 109.5 . .
H7A C7 H7C 109.5 . .
H7B C7 H7C 109.5 . .

loop_
_geom_bond_atom_site_label_1
_geom_bond_atom_site_label_2
_geom_bond_distance
_geom_bond_site_symmetry_2
O1 C1 1.226(2) .
C1 C6 1.461(2) .
C1 C2 1.519(2) .
C2 C3 1.525(2) .
C2 C2 1.535(3) 14
C2 H2 1.0000 .
C3 C4 1.522(2) .
C3 H3A 0.9900 .
C3 H3B 0.9900 .
C4 C5 1.505(2) .
C4 H4A 0.9900 .
C4 H4B 0.9900 .
C5 C6 1.337(2) .
C5 C7 1.494(2) .
C6 H6 0.9500 .
C7 H7A 0.9800 .
C7 H7B 0.9800 .
C7 H7C 0.9800 .

loop_
_geom_torsion_atom_site_label_1
_geom_torsion_atom_site_label_2
_geom_torsion_atom_site_label_3
_geom_torsion_atom_site_label_4
_geom_torsion
_geom_torsion_site_symmetry_1
_geom_torsion_site_symmetry_4
O1 C1 C2 C3 156.06(17) . .
C6 C1 C2 C3 -27.3(2) . .
O1 C1 C2 C2 27.9(2) . 14
C6 C1 C2 C2 -155.40(16) . 14
C1 C2 C3 C4 50.6(2) . .
C2 C2 C3 C4 177.89(12) 14 .
C2 C3 C4 C5 -48.5(2) . .
C3 C4 C5 C6 22.6(2) . .
C3 C4 C5 C7 -159.98(15) . .
C7 C5 C6 C1 -175.80(16) . .
C4 C5 C6 C1 1.5(2) . .
O1 C1 C6 C5 177.84(16) . .
C2 C1 C6 C5 1.1(2) . .
